data_2008752
loop_
_publ_author_name
'Goeta, Andres E.'
'Thompson, Laurence K.'
'Sheppard, Christopher L.'
'Tandon, Santokh S.'
'Lehmann, Christian W.'
'Cosier, John'
'Webster, Craig'
'Howard, Judith A.K.'

_publ_section_title
;
 [Cu~2~{1,4-bis[(3-methyl-2-pyridyl)amino]phthalazine --H}(N~3~)~3~] at
 40K
;
_journal_issue 8
_journal_name_full 'Acta Crystallographica Section C'
_journal_page_first 1243
_journal_page_last 1246
_journal_paper_doi 10.1107/S0108270199005648
_journal_volume 55
_journal_year 1999
_chemical_formula_iupac '[Cu2 (C20 H17 N6) (N3)3]'
_chemical_formula_sum 'C20 H17 Cu2 N15'
_chemical_formula_weight 594.57
_chemical_name_systematic
;
\m-azido-[\m-4-(3-methyl-2-pyridylamino)-1-(3-methyl-2-pyridylimino)-
1,2-dihydrophthalazin-2-yl]bis[azidocopper(II)]
;
_space_group_IT_number 14
_symmetry_cell_setting monoclinic
_symmetry_space_group_name_Hall '-P 2ybc'
_symmetry_space_group_name_H-M 'P 1 21/c 1'
_audit_creation_method SHELXL
_cell_angle_alpha 90.00
_cell_angle_beta 92.266(5)
_cell_angle_gamma 90.00
_cell_formula_units_Z 4
_cell_length_a 8.904(2)
_cell_length_b 14.657(3)
_cell_length_c 17.190(3)
_cell_measurement_reflns_used 362
_cell_measurement_temperature 40(2)
_cell_measurement_theta_max 23.63
_cell_measurement_theta_min 13.62
_cell_volume 2241.6(8)
_computing_cell_refinement SMART
_computing_data_collection 'SMART (Siemens, 1996a)'
_computing_data_reduction 'SAINT (Siemens, 1996b)'
_computing_molecular_graphics SHELXTL
_computing_structure_refinement SHELXTL
_computing_structure_solution 'SHELXTL (Siemens, 1995)'
_diffrn_ambient_temperature 30(2)
_diffrn_measurement_device 'Siemens SMART CCD'
_diffrn_measurement_method \w
_diffrn_radiation_monochromator graphite
_diffrn_radiation_source 'fine-focus sealed tube'
_diffrn_radiation_type MoK\a
_diffrn_radiation_wavelength 0.71073
_diffrn_reflns_av_R_equivalents 0.037
_diffrn_reflns_av_sigmaI/netI 0.0458
_diffrn_reflns_limit_h_max 10
_diffrn_reflns_limit_h_min -10
_diffrn_reflns_limit_k_max 17
_diffrn_reflns_limit_k_min -18
_diffrn_reflns_limit_l_max 17
_diffrn_reflns_limit_l_min -20
_diffrn_reflns_number 10681
_diffrn_reflns_theta_max 26.10
_diffrn_reflns_theta_min 1.83
_diffrn_standards_decay_% 0
_exptl_absorpt_coefficient_mu 1.944
_exptl_absorpt_correction_T_max 0.678
_exptl_absorpt_correction_T_min 0.583
_exptl_absorpt_correction_type multi-scan
_exptl_absorpt_process_details 'using SADABS (Sheldrick, 1996; Blessing, 1995)'
_exptl_crystal_colour 'Dark red'
_exptl_crystal_density_diffrn 1.762
_exptl_crystal_density_method 'not measured'
_exptl_crystal_description 'irregular prism'
_exptl_crystal_F_000 1200
_exptl_crystal_size_max 0.3
_exptl_crystal_size_mid 0.2
_exptl_crystal_size_min 0.2
_refine_diff_density_max 0.40
_refine_diff_density_min -0.46
_refine_ls_extinction_method none
_refine_ls_goodness_of_fit_all 1.056
_refine_ls_goodness_of_fit_obs 1.063
_refine_ls_hydrogen_treatment mixed
_refine_ls_matrix_type full
_refine_ls_number_parameters 339
_refine_ls_number_reflns 3980
_refine_ls_number_restraints 0
_refine_ls_restrained_S_all 1.062
_refine_ls_restrained_S_obs 1.063
_refine_ls_R_factor_all 0.040
_refine_ls_R_factor_obs 0.028
_refine_ls_shift/esd_max 0.002
_refine_ls_shift/esd_mean 0.000
_refine_ls_structure_factor_coef Fsqd
_refine_ls_weighting_details 'w = 1/[\s^2^(Fo^2^)+(0.0251P)^2^+1.5415P] where P = (Fo^2^+2Fc^2^)/3'
_refine_ls_weighting_scheme calc
_refine_ls_wR_factor_all 0.069
_refine_ls_wR_factor_obs 0.063
_reflns_number_observed 3363
_reflns_number_total 3983
_reflns_observed_criterion I>2\s(I)
_cod_data_source_file bm1313.cif
_cod_data_source_block 40k
_cod_depositor_comments
;
The following automatic conversions were performed:

'_refine_ls_weighting_scheme' value 'calc w =
1/[\s^2^(Fo^2^)+(0.0251P)^2^+1.5415P] where P = (Fo^2^+2Fc^2^)/3' was
changed to 'calc'. New tag '_refine_ls_weighting_details' was
created. The value of the new tag was set to 'w =
1/[\s^2^(Fo^2^)+(0.0251P)^2^+1.5415P] where P = (Fo^2^+2Fc^2^)/3'.

Automatic conversion script
Id: cif_fix_values 3143 2015-03-26 13:38:13Z robertas 
;
_cod_original_sg_symbol_H-M 'P 21/c'
_cod_database_code 2008752
_cod_database_fobs_code 2008752

loop_
_symmetry_equiv_pos_as_xyz
'x, y, z'
'-x, y+1/2, -z+1/2'
'-x, -y, -z'
'x, -y-1/2, z-1/2'

loop_
_atom_site_aniso_label
_atom_site_aniso_U_11
_atom_site_aniso_U_22
_atom_site_aniso_U_33
_atom_site_aniso_U_12
_atom_site_aniso_U_13
_atom_site_aniso_U_23
Cu2 0.0146(2) 0.0072(2) 0.0096(2) -0.00138(13) 0.00262(12) -0.00115(12)
Cu1 0.0137(2) 0.0071(2) 0.0080(2) 0.00014(13) 0.00085(12) -0.00017(12)
N1 0.0111(11) 0.0094(12) 0.0105(10) -0.0016(9) 0.0025(8) 0.0015(9)
N2 0.0115(11) 0.0083(12) 0.0117(11) -0.0004(9) 0.0010(9) -0.0006(9)
N3 0.0113(11) 0.0059(11) 0.0112(10) 0.0001(9) 0.0018(9) -0.0007(9)
N4 0.0102(10) 0.0069(11) 0.0119(10) -0.0014(9) 0.0023(8) 0.0011(9)
N5 0.0160(12) 0.0089(12) 0.0138(11) 0.0011(10) -0.0029(9) 0.0036(9)
N6 0.0127(11) 0.0081(12) 0.0129(11) 0.0000(9) 0.0033(9) -0.0032(9)
N7 0.0199(13) 0.0166(13) 0.0122(11) -0.0009(10) 0.0005(10) 0.0015(9)
N8 0.0224(14) 0.0089(12) 0.0107(11) 0.0048(10) 0.0057(11) 0.0010(9)
N9 0.0213(13) 0.0203(14) 0.0154(12) 0.0090(11) -0.0030(11) -0.0018(10)
N10 0.0319(14) 0.0088(12) 0.0098(11) -0.0032(10) 0.0093(10) -0.0023(9)
N11 0.0185(12) 0.0079(12) 0.0168(13) -0.0019(9) -0.0004(10) -0.0014(9)
N12 0.0229(13) 0.0188(14) 0.0168(12) -0.0003(10) 0.0045(11) -0.0020(10)
N13 0.0208(12) 0.0087(13) 0.0148(11) 0.0014(10) -0.0001(9) -0.0022(9)
N14 0.0109(11) 0.0176(15) 0.0111(11) -0.0014(10) 0.0023(9) -0.0008(10)
N15 0.0220(13) 0.0124(14) 0.0215(12) -0.0021(10) 0.0071(10) -0.0056(10)
C1 0.0120(13) 0.0103(14) 0.0142(13) -0.0004(11) 0.0018(10) 0.0035(11)
C2 0.0157(13) 0.0109(14) 0.0158(13) 0.0026(11) 0.0029(11) 0.0032(11)
C3 0.0198(14) 0.0062(14) 0.0186(14) -0.0004(11) 0.0063(11) -0.0022(11)
C4 0.0141(13) 0.0107(14) 0.0126(13) -0.0036(11) 0.0043(10) 0.0002(11)
C5 0.0109(12) 0.0077(13) 0.0107(12) -0.0026(11) 0.0050(10) 0.0014(10)
C6 0.0078(12) 0.0108(14) 0.0087(12) -0.0012(10) 0.0042(10) 0.0004(10)
C7 0.0094(12) 0.0117(14) 0.0105(12) 0.0003(10) 0.0043(10) 0.0014(10)
C8 0.0124(13) 0.0112(14) 0.0128(13) -0.0013(11) 0.0026(10) 0.0000(11)
C9 0.0114(13) 0.019(2) 0.0135(13) 0.0004(11) 0.0002(11) -0.0014(11)
C10 0.0117(13) 0.018(2) 0.0126(13) 0.0047(11) 0.0012(10) 0.0055(11)
C11 0.0156(13) 0.0104(14) 0.0120(13) 0.0015(11) 0.0050(10) 0.0008(11)
C12 0.0092(12) 0.0112(14) 0.0100(12) -0.0007(11) 0.0053(10) 0.0013(10)
C13 0.0081(12) 0.0097(14) 0.0128(13) -0.0007(10) 0.0048(10) -0.0007(10)
C14 0.0098(12) 0.0081(14) 0.0161(13) 0.0007(11) 0.0042(10) -0.0033(11)
C15 0.0147(14) 0.0105(14) 0.0176(14) 0.0031(11) 0.0066(11) -0.0012(11)
C16 0.0149(14) 0.0074(14) 0.027(2) -0.0044(11) 0.0088(12) -0.0039(12)
C17 0.0118(13) 0.0137(15) 0.0202(14) -0.0025(11) 0.0033(11) -0.0076(12)
C18 0.0118(13) 0.0136(14) 0.0149(13) 0.0014(11) 0.0024(10) -0.0053(11)
C20 0.0181(14) 0.0125(15) 0.0154(13) -0.0012(11) 0.0023(11) -0.0059(11)
C30 0.0221(15) 0.0107(14) 0.0205(14) -0.0017(12) 0.0060(12) 0.0024(12)

loop_
_atom_site_label
_atom_site_fract_x
_atom_site_fract_y
_atom_site_fract_z
_atom_site_U_iso_or_equiv
_atom_site_thermal_displace_type
_atom_site_calc_flag
_atom_site_refinement_flags
_atom_site_occupancy
_atom_site_disorder_group
_atom_site_type_symbol
Cu2 0.22160(3) 0.81531(2) 0.08085(2) 0.01039(9) Uani d . 1 . Cu
Cu1 0.25951(3) 1.03146(2) 0.09546(2) 0.00959(9) Uani d . 1 . Cu
N1 0.2033(2) 1.13604(14) 0.16142(11) 0.0103(5) Uani d . 1 . N
N2 0.3762(2) 1.09022(14) 0.26642(12) 0.0105(5) Uani d . 1 . N
N3 0.3012(2) 0.96078(14) 0.19109(11) 0.0095(4) Uani d . 1 . N
N4 0.2837(2) 0.86653(14) 0.18683(12) 0.0096(4) Uani d . 1 . N
N5 0.2992(2) 0.7210(2) 0.24070(13) 0.0130(5) Uani d . 1 . N
H5N 0.340(3) 0.693(2) 0.2702(17) 0.016 Uiso d . 1 . H
N6 0.1285(2) 0.71034(15) 0.13258(12) 0.0112(5) Uani d . 1 . N
N7 0.2168(3) 1.0967(2) -0.00460(13) 0.0162(5) Uani d . 1 . N
N8 0.0996(3) 1.09064(14) -0.04077(12) 0.0139(5) Uani d . 1 . N
N9 -0.0120(3) 1.0872(2) -0.07930(13) 0.0191(5) Uani d . 1 . N
N10 0.3309(3) 0.92089(15) 0.04002(12) 0.0166(5) Uani d . 1 . N
N11 0.4010(3) 0.91950(14) -0.01949(13) 0.0144(5) Uani d . 1 . N
N12 0.4659(3) 0.9186(2) -0.07630(13) 0.0194(5) Uani d . 1 . N
N13 0.2183(2) 0.7590(2) -0.02314(12) 0.0148(5) Uani d . 1 . N
N14 0.2196(2) 0.6770(2) -0.03341(12) 0.0131(5) Uani d . 1 . N
N15 0.2182(3) 0.5993(2) -0.04681(13) 0.0185(5) Uani d . 1 . N
C1 0.0986(3) 1.1976(2) 0.13523(15) 0.0121(6) Uani d . 1 . C
H11 0.0460(3) 1.1860(2) 0.08708(15) 0.015 Uiso calc R 1 . H
C2 0.0657(3) 1.2754(2) 0.17511(15) 0.0141(6) Uani d . 1 . C
H21 -0.0102(3) 1.3161(2) 0.15592(15) 0.017 Uiso calc R 1 . H
C3 0.1467(3) 1.2937(2) 0.2450(2) 0.0147(6) Uani d . 1 . C
H31 0.1273(3) 1.3481(2) 0.2729(2) 0.018 Uiso calc R 1 . H
C4 0.2540(3) 1.2336(2) 0.27341(14) 0.0124(6) Uani d . 1 . C
C5 0.2787(3) 1.1508(2) 0.23149(14) 0.0096(5) Uani d . 1 . C
C6 0.3749(3) 1.0006(2) 0.25250(13) 0.0090(5) Uani d . 1 . C
C7 0.4547(3) 0.9424(2) 0.30963(14) 0.0104(5) Uani d . 1 . C
C8 0.5493(3) 0.9802(2) 0.36914(14) 0.0121(6) Uani d . 1 . C
H81 0.5648(3) 1.0443(2) 0.37155(14) 0.015 Uiso calc R 1 . H
C9 0.6191(3) 0.9239(2) 0.42376(15) 0.0145(6) Uani d . 1 . C
H91 0.6832(3) 0.9494(2) 0.46355(15) 0.017 Uiso calc R 1 . H
C10 0.5960(3) 0.8294(2) 0.42090(15) 0.0140(6) Uani d . 1 . C
H101 0.6444(3) 0.7913(2) 0.45890(15) 0.017 Uiso calc R 1 . H
C11 0.5035(3) 0.7912(2) 0.36343(14) 0.0125(6) Uani d . 1 . C
H111 0.4877(3) 0.7271(2) 0.36211(14) 0.015 Uiso calc R 1 . H
C12 0.4325(3) 0.8476(2) 0.30667(14) 0.0100(5) Uani d . 1 . C
C13 0.3346(3) 0.8130(2) 0.24308(14) 0.0101(5) Uani d . 1 . C
C14 0.1835(3) 0.6751(2) 0.19990(14) 0.0113(5) Uani d . 1 . C
C15 0.1290(3) 0.5930(2) 0.2309(2) 0.0141(6) Uani d . 1 . C
C16 0.0134(3) 0.5493(2) 0.1895(2) 0.0161(6) Uani d . 1 . C
H161 -0.0253(3) 0.4934(2) 0.2084(2) 0.019 Uiso calc R 1 . H
C17 -0.0469(3) 0.5864(2) 0.1201(2) 0.0151(6) Uani d . 1 . C
H171 -0.1268(3) 0.5569(2) 0.0918(2) 0.018 Uiso calc R 1 . H
C18 0.0124(3) 0.6664(2) 0.09419(15) 0.0134(6) Uani d . 1 . C
H181 -0.0289(3) 0.6925(2) 0.04750(15) 0.016 Uiso calc R 1 . H
C20 0.3400(3) 1.2503(2) 0.34988(14) 0.0153(6) Uani d . 1 . C
H203 0.4482(3) 1.2468(12) 0.3417(2) 0.023 Uiso calc R 1 . H
H202 0.3123(15) 1.2039(7) 0.3878(3) 0.023 Uiso calc R 1 . H
H201 0.3152(16) 1.3109(5) 0.3696(5) 0.023 Uiso calc R 1 . H
C30 0.1939(3) 0.5552(2) 0.3068(2) 0.0176(6) Uani d . 1 . C
H301 0.1914(19) 0.6024(4) 0.3471(3) 0.026 Uiso calc R 1 . H
H303 0.2981(7) 0.5362(11) 0.3000(3) 0.026 Uiso calc R 1 . H
H302 0.1344(12) 0.5026(8) 0.3225(6) 0.026 Uiso calc R 1 . H

loop_
_atom_type_symbol
_atom_type_description
_atom_type_scat_dispersion_real
_atom_type_scat_dispersion_imag
_atom_type_scat_source
C C 0.0033 0.0016 'International Tables Vol C Tables 4.2.6.8 and 6.1.1.4'
H H 0.0000 0.0000 'International Tables Vol C Tables 4.2.6.8 and 6.1.1.4'
N N 0.0061 0.0033 'International Tables Vol C Tables 4.2.6.8 and 6.1.1.4'
Cu Cu 0.3201 1.2651 'International Tables Vol C Tables 4.2.6.8 and 6.1.1.4'

loop_
_geom_angle_atom_site_label_1
_geom_angle_atom_site_label_2
_geom_angle_atom_site_label_3
_geom_angle_site_symmetry_3
_geom_angle
_geom_angle_publ_flag
N13 Cu2 N10 . 89.76(9) yes
N13 Cu2 N6 . 95.20(9) yes
N10 Cu2 N6 . 173.27(9) yes
N13 Cu2 N4 . 164.90(9) yes
N10 Cu2 N4 . 84.74(8) yes
N6 Cu2 N4 . 89.33(8) yes
N13 Cu2 N9 3_575 105.15(9) yes
N10 Cu2 N9 3_575 85.52(9) yes
N6 Cu2 N9 3_575 97.53(9) yes
N4 Cu2 N9 3_575 88.47(8) yes
N3 Cu1 N1 . 88.44(8) yes
N3 Cu1 N7 . 176.88(9) yes
N1 Cu1 N7 . 94.53(9) yes
N3 Cu1 N10 . 85.31(9) yes
N1 Cu1 N10 . 173.15(9) yes
N7 Cu1 N10 . 91.77(9) yes
N3 Cu1 N12 3_675 96.17(8) yes
N1 Cu1 N12 3_675 96.63(8) yes
N7 Cu1 N12 3_675 84.44(8) yes
N10 Cu1 N12 3_675 81.29(9) yes
C1 N1 C5 . 119.4(2) ?
C1 N1 Cu1 . 120.6(2) ?
C5 N1 Cu1 . 119.8(2) ?
C6 N2 C5 . 124.1(2) ?
C6 N3 N4 . 121.3(2) ?
C6 N3 Cu1 . 119.7(2) ?
N4 N3 Cu1 . 117.51(14) yes
C13 N4 N3 . 121.3(2) ?
C13 N4 Cu2 . 121.0(2) ?
N3 N4 Cu2 . 116.17(14) yes
C13 N5 C14 . 130.3(2) ?
C13 N5 H5N . 114.(2) ?
C14 N5 H5N . 115.(2) ?
C14 N6 C18 . 118.6(2) ?
C14 N6 Cu2 . 122.8(2) ?
C18 N6 Cu2 . 118.2(2) ?
N8 N7 Cu1 . 123.1(2) yes
N9 N8 N7 . 176.5(3) yes
N8 N9 Cu2 3_575 129.4(2) yes
N11 N10 Cu2 . 124.2(2) yes
N11 N10 Cu1 . 126.7(2) yes
Cu2 N10 Cu1 . 107.23(10) yes
N12 N11 N10 . 179.2(3) yes
N14 N13 Cu2 . 123.2(2) yes
N15 N14 N13 . 176.8(3) yes
N1 C1 C2 . 123.0(2) ?
N1 C1 H11 . 118.51(14) ?
C2 C1 H11 . 118.5(2) ?
C1 C2 C3 . 118.4(2) ?
C1 C2 H21 . 120.8(2) ?
C3 C2 H21 . 120.8(2) ?
C4 C3 C2 . 120.6(2) ?
C4 C3 H31 . 119.7(2) ?
C2 C3 H31 . 119.7(2) ?
C3 C4 C5 . 118.8(2) ?
C3 C4 C20 . 121.7(2) ?
C5 C4 C20 . 119.4(2) ?
N2 C5 N1 . 124.4(2) ?
N2 C5 C4 . 115.9(2) ?
N1 C5 C4 . 119.7(2) ?
N2 C6 N3 . 124.4(2) ?
N2 C6 C7 . 116.9(2) ?
N3 C6 C7 . 118.7(2) ?
C12 C7 C8 . 119.6(2) ?
C12 C7 C6 . 119.2(2) ?
C8 C7 C6 . 121.2(2) ?
C9 C8 C7 . 119.9(2) ?
C9 C8 H81 . 120.1(2) ?
C7 C8 H81 . 120.06(15) ?
C8 C9 C10 . 120.4(2) ?
C8 C9 H91 . 119.8(2) ?
C10 C9 H91 . 119.80(15) ?
C11 C10 C9 . 120.6(2) ?
C11 C10 H101 . 119.7(2) ?
C9 C10 H101 . 119.70(15) ?
C10 C11 C12 . 119.7(2) ?
C10 C11 H111 . 120.1(2) ?
C12 C11 H111 . 120.1(2) ?
C7 C12 C11 . 119.8(2) ?
C7 C12 C13 . 116.7(2) ?
C11 C12 C13 . 123.5(2) ?
N4 C13 N5 . 119.2(2) ?
N4 C13 C12 . 121.5(2) ?
N5 C13 C12 . 119.2(2) ?
N6 C14 N5 . 119.0(2) ?
N6 C14 C15 . 122.3(2) ?
N5 C14 C15 . 118.7(2) ?
C16 C15 C14 . 117.4(2) ?
C16 C15 C30 . 121.7(2) ?
C14 C15 C30 . 120.9(2) ?
C15 C16 C17 . 120.7(3) ?
C15 C16 H161 . 119.6(2) ?
C17 C16 H161 . 119.64(15) ?
C18 C17 C16 . 118.1(2) ?
C18 C17 H171 . 120.9(2) ?
C16 C17 H171 . 120.9(2) ?
N6 C18 C17 . 122.8(2) ?
N6 C18 H181 . 118.61(15) ?
C17 C18 H181 . 118.6(2) ?
C4 C20 H203 . 109.47(14) ?
C4 C20 H202 . 109.47(14) ?
H203 C20 H202 . 109.5 ?
C4 C20 H201 . 109.47(14) ?
H203 C20 H201 . 109.5 ?
H202 C20 H201 . 109.5 ?
C15 C30 H301 . 109.47(14) ?
C15 C30 H303 . 109.47(14) ?
H301 C30 H303 . 109.5 ?
C15 C30 H302 . 109.47(14) ?
H301 C30 H302 . 109.5 ?
H303 C30 H302 . 109.5 ?

loop_
_geom_bond_atom_site_label_1
_geom_bond_atom_site_label_2
_geom_bond_site_symmetry_2
_geom_bond_distance
_geom_bond_publ_flag
Cu2 N13 . 1.968(2) yes
Cu2 N10 . 1.972(2) yes
Cu2 N6 . 1.976(2) yes
Cu2 N4 . 2.027(2) yes
Cu2 N9 3_575 2.349(2) yes
Cu1 N3 . 1.966(2) yes
Cu1 N1 . 1.983(2) yes
Cu1 N7 . 1.991(2) yes
Cu1 N10 . 1.997(2) yes
Cu1 N12 3_675 2.586(2) yes
N1 C1 . 1.361(3) ?
N1 C5 . 1.373(3) ?
N2 C6 . 1.336(3) ?
N2 C5 . 1.364(3) ?
N3 C6 . 1.353(3) ?
N3 N4 . 1.392(3) yes
N4 C13 . 1.312(3) ?
N5 C13 . 1.385(3) ?
N5 C14 . 1.396(3) ?
N5 H5N . 0.74(3) ?
N6 C14 . 1.342(3) ?
N6 C18 . 1.365(3) ?
N7 N8 . 1.197(3) yes
N8 N9 . 1.173(3) yes
N9 Cu2 3_575 2.349(2) yes
N10 N11 . 1.219(3) yes
N11 N12 . 1.154(3) yes
N13 N14 . 1.215(3) yes
N14 N15 . 1.162(3) yes
C1 C2 . 1.368(4) ?
C1 H11 . 0.95 ?
C2 C3 . 1.403(4) ?
C2 H21 . 0.95 ?
C3 C4 . 1.375(4) ?
C3 H31 . 0.95 ?
C4 C5 . 1.433(4) ?
C4 C20 . 1.515(3) ?
C6 C7 . 1.463(3) ?
C7 C12 . 1.404(4) ?
C7 C8 . 1.412(3) ?
C8 C9 . 1.379(4) ?
C8 H81 . 0.95 ?
C9 C10 . 1.402(4) ?
C9 H91 . 0.95 ?
C10 C11 . 1.379(4) ?
C10 H101 . 0.95 ?
C11 C12 . 1.410(4) ?
C11 H111 . 0.95 ?
C12 C13 . 1.462(3) ?
C14 C15 . 1.411(4) ?
C15 C16 . 1.385(4) ?
C15 C30 . 1.511(4) ?
C16 C17 . 1.399(4) ?
C16 H161 . 0.95 ?
C17 C18 . 1.368(4) ?
C17 H171 . 0.95 ?
C18 H181 . 0.95 ?
C20 H203 . 0.98 ?
C20 H202 . 0.98 ?
C20 H201 . 0.98 ?
C30 H301 . 0.98 ?
C30 H303 . 0.98 ?
C30 H302 . 0.98 ?

loop_
_geom_hbond_atom_site_label_D
_geom_hbond_atom_site_label_H
_geom_hbond_atom_site_label_A
_geom_hbond_site_symmetry_A
_geom_hbond_distance_DH
_geom_hbond_distance_HA
_geom_hbond_distance_DA
_geom_hbond_angle_DHA
C11 H111 N12 4_576 0.95 2.395 3.266(4) 152.3
C30 H302 N9 4_576 0.98 2.541 3.441(4) 152.7

loop_
_geom_torsion_atom_site_label_1
_geom_torsion_atom_site_label_2
_geom_torsion_atom_site_label_3
_geom_torsion_atom_site_label_4
_geom_torsion_site_symmetry_1
_geom_torsion_site_symmetry_4
_geom_torsion
N3 Cu1 N1 C1 . . -149.8(2)
N7 Cu1 N1 C1 . . 29.2(2)
N10 Cu1 N1 C1 . . -174.0(7)
N12 Cu1 N1 C1 3_675 . 114.2(2)
N3 Cu1 N1 C5 . . 35.4(2)
N7 Cu1 N1 C5 . . -145.6(2)
N10 Cu1 N1 C5 . . 11.2(8)
N12 Cu1 N1 C5 3_675 . -60.7(2)
N1 Cu1 N3 C6 . . -42.5(2)
N7 Cu1 N3 C6 . . 155.1(16)
N10 Cu1 N3 C6 . . 134.7(2)
N12 Cu1 N3 C6 3_675 . 54.0(2)
N1 Cu1 N3 N4 . . 151.6(2)
N7 Cu1 N3 N4 . . -10.8(17)
N10 Cu1 N3 N4 . . -31.2(2)
N12 Cu1 N3 N4 3_675 . -111.9(2)
C6 N3 N4 C13 . . 1.7(3)
Cu1 N3 N4 C13 . . 167.4(2)
C6 N3 N4 Cu2 . . -164.4(2)
Cu1 N3 N4 Cu2 . . 1.4(2)
N13 Cu2 N4 C13 . . -67.3(4)
N10 Cu2 N4 C13 . . -136.3(2)
N6 Cu2 N4 C13 . . 40.5(2)
N9 Cu2 N4 C13 3_575 . 138.0(2)
N13 Cu2 N4 N3 . . 98.9(4)
N10 Cu2 N4 N3 . . 29.8(2)
N6 Cu2 N4 N3 . . -153.4(2)
N9 Cu2 N4 N3 3_575 . -55.9(2)
N13 Cu2 N6 C14 . . 132.4(2)
N10 Cu2 N6 C14 . . -4.9(9)
N4 Cu2 N6 C14 . . -33.2(2)
N9 Cu2 N6 C14 3_575 . -121.5(2)
N13 Cu2 N6 C18 . . -40.9(2)
N10 Cu2 N6 C18 . . -178.2(7)
N4 Cu2 N6 C18 . . 153.6(2)
N9 Cu2 N6 C18 3_575 . 65.2(2)
N3 Cu1 N7 N8 . . 67.1(17)
N1 Cu1 N7 N8 . . -95.2(2)
N10 Cu1 N7 N8 . . 87.5(2)
N12 Cu1 N7 N8 3_675 . 168.5(2)
Cu1 N7 N8 N9 . . -172.(4)
N7 N8 N9 Cu2 . 3_575 -94.(4)
N13 Cu2 N10 N11 . . -20.1(2)
N6 Cu2 N10 N11 . . 117.4(7)
N4 Cu2 N10 N11 . . 145.8(2)
N9 Cu2 N10 N11 3_575 . -125.4(2)
N13 Cu2 N10 Cu1 . . 144.91(11)
N6 Cu2 N10 Cu1 . . -77.5(8)
N4 Cu2 N10 Cu1 . . -49.17(11)
N9 Cu2 N10 Cu1 3_575 . 39.70(10)
N3 Cu1 N10 N11 . . -145.1(2)
N1 Cu1 N10 N11 . . -120.8(7)
N7 Cu1 N10 N11 . . 36.0(2)
N12 Cu1 N10 N11 3_675 . -48.1(2)
N3 Cu1 N10 Cu2 . . 50.36(11)
N1 Cu1 N10 Cu2 . . 74.6(8)
N7 Cu1 N10 Cu2 . . -128.55(11)
N12 Cu1 N10 Cu2 3_675 . 147.34(11)
Cu2 N10 N11 N12 . . 96.(19)
Cu1 N10 N11 N12 . . -66.(19)
N10 Cu2 N13 N14 . . 149.2(2)
N6 Cu2 N13 N14 . . -26.2(2)
N4 Cu2 N13 N14 . . 80.8(4)
N9 Cu2 N13 N14 3_575 . -125.5(2)
Cu2 N13 N14 N15 . . 161.(5)
C5 N1 C1 C2 . . 1.1(4)
Cu1 N1 C1 C2 . . -173.8(2)
N1 C1 C2 C3 . . 1.9(4)
C1 C2 C3 C4 . . -1.5(4)
C2 C3 C4 C5 . . -1.7(4)
C2 C3 C4 C20 . . -178.2(2)
C6 N2 C5 N1 . . -23.1(4)
C6 N2 C5 C4 . . 155.5(2)
C1 N1 C5 N2 . . 174.2(2)
Cu1 N1 C5 N2 . . -10.9(3)
C1 N1 C5 C4 . . -4.4(3)
Cu1 N1 C5 C4 . . 170.5(2)
C3 C4 C5 N2 . . -174.0(2)
C20 C4 C5 N2 . . 2.6(3)
C3 C4 C5 N1 . . 4.7(4)
C20 C4 C5 N1 . . -178.7(2)
C5 N2 C6 N3 . . 15.2(4)
C5 N2 C6 C7 . . -162.6(2)
N4 N3 C6 N2 . . -169.2(2)
Cu1 N3 C6 N2 . . 25.3(3)
N4 N3 C6 C7 . . 8.5(3)
Cu1 N3 C6 C7 . . -156.9(2)
N2 C6 C7 C12 . . 167.4(2)
N3 C6 C7 C12 . . -10.5(3)
N2 C6 C7 C8 . . -10.4(3)
N3 C6 C7 C8 . . 171.7(2)
C12 C7 C8 C9 . . 0.1(4)
C6 C7 C8 C9 . . 177.8(2)
C7 C8 C9 C10 . . -0.4(4)
C8 C9 C10 C11 . . 0.2(4)
C9 C10 C11 C12 . . 0.5(4)
C8 C7 C12 C11 . . 0.6(4)
C6 C7 C12 C11 . . -177.2(2)
C8 C7 C12 C13 . . -179.4(2)
C6 C7 C12 C13 . . 2.9(3)
C10 C11 C12 C7 . . -0.9(4)
C10 C11 C12 C13 . . 179.1(2)
N3 N4 C13 N5 . . 172.4(2)
Cu2 N4 C13 N5 . . -22.2(3)
N3 N4 C13 C12 . . -9.9(3)
Cu2 N4 C13 C12 . . 155.5(2)
C14 N5 C13 N4 . . -20.1(4)
C14 N5 C13 C12 . . 162.2(2)
C7 C12 C13 N4 . . 7.3(3)
C11 C12 C13 N4 . . -172.6(2)
C7 C12 C13 N5 . . -175.0(2)
C11 C12 C13 N5 . . 5.0(4)
C18 N6 C14 N5 . . -178.1(2)
Cu2 N6 C14 N5 . . 8.6(3)
C18 N6 C14 C15 . . 2.1(4)
Cu2 N6 C14 C15 . . -171.2(2)
C13 N5 C14 N6 . . 28.2(4)
C13 N5 C14 C15 . . -152.0(3)
N6 C14 C15 C16 . . -0.7(4)
N5 C14 C15 C16 . . 179.5(2)
N6 C14 C15 C30 . . 179.9(2)
N5 C14 C15 C30 . . 0.1(4)
C14 C15 C16 C17 . . -0.7(4)
C30 C15 C16 C17 . . 178.8(2)
C15 C16 C17 C18 . . 0.6(4)
C14 N6 C18 C17 . . -2.2(4)
Cu2 N6 C18 C17 . . 171.4(2)
C16 C17 C18 N6 . . 0.9(4)
